data_4302703
loop_
_publ_author_name
'Dan Zhao'
'Wen-Dan Cheng'
'Hao Zhang'
'Shu-Ping Huang'
'Zhi Xie'
'Wei-Long Zhang'
'Song-Lin Yang'

_publ_section_title
;
KMBP2O8 (M = Sr, Ba): A New Kind of Noncentrosymmetry Borophosphate with the
Three-Dimensional Diamond-like Framework
;
_journal_name_full 'Inorganic Chemistry'
_journal_page_first 6623
_journal_page_last 6629
_journal_paper_doi 10.1021/ic900620x
_journal_volume 48
_journal_year 2009
_chemical_formula_sum 'B Ba K O8 P2'
_chemical_formula_weight 377.19
_chemical_name_systematic
; 
  Potassium barium borodiphosphate  
;
_space_group_IT_number 122
_symmetry_cell_setting tetragonal
_symmetry_space_group_name_Hall 'I -4 2bw'
_symmetry_space_group_name_H-M 'I -4 2 d'
_atom_sites_solution_hydrogens none
_atom_sites_solution_primary direct
_atom_sites_solution_secondary difmap
_audit_creation_method SHELXL-97
_cell_angle_alpha 90.00
_cell_angle_beta 90.00
_cell_angle_gamma 90.00
_cell_formula_units_Z 4
_cell_length_a 7.202(2)
_cell_length_b 7.202(2)
_cell_length_c 14.300(6)
_cell_measurement_reflns_used 1188
_cell_measurement_temperature 293(2)
_cell_measurement_theta_max 27.4603
_cell_measurement_theta_min 2.8487
_cell_volume 741.7(4)
_computing_cell_refinement 'CrystalClear (Rigaku Corp., 2000)'
_computing_data_collection 'CrystalClear (Rigaku Corp., 2000)'
_computing_data_reduction 'CrystalClear (Rigaku Corp., 2000)'
_computing_molecular_graphics 'Bruker SHELXTL'
_computing_publication_material 'Bruker SHELXTL'
_computing_structure_refinement 'SHELXL-97 (Sheldrick, 1997)'
_computing_structure_solution 'SHELXS-97 (Sheldrick, 1990)'
_diffrn_ambient_temperature 293(2)
_diffrn_detector_area_resol_mean 28.5714
_diffrn_measured_fraction_theta_full 0.988
_diffrn_measured_fraction_theta_max 0.988
_diffrn_measurement_device_type 'Saturn70 (4x4 bin mode)'
_diffrn_measurement_method CCD_Profile_fitting
_diffrn_radiation_monochromator graphite
_diffrn_radiation_source 'fine-focus sealed tube'
_diffrn_radiation_type MoK\a
_diffrn_radiation_wavelength 0.71073
_diffrn_reflns_av_R_equivalents 0.0272
_diffrn_reflns_av_sigmaI/netI 0.0209
_diffrn_reflns_limit_h_max 9
_diffrn_reflns_limit_h_min -9
_diffrn_reflns_limit_k_max 9
_diffrn_reflns_limit_k_min -9
_diffrn_reflns_limit_l_max 17
_diffrn_reflns_limit_l_min -18
_diffrn_reflns_number 2749
_diffrn_reflns_theta_full 27.46
_diffrn_reflns_theta_max 27.46
_diffrn_reflns_theta_min 3.17
_exptl_absorpt_coefficient_mu 6.356
_exptl_absorpt_correction_T_max 1.0000
_exptl_absorpt_correction_T_min 0.8676
_exptl_absorpt_correction_type multi-scan
_exptl_crystal_colour Colorless
_exptl_crystal_density_diffrn 3.378
_exptl_crystal_density_method 'not measured'
_exptl_crystal_description Prism
_exptl_crystal_F_000 696
_exptl_crystal_size_max 0.1800
_exptl_crystal_size_mid 0.1400
_exptl_crystal_size_min 0.1000
_refine_diff_density_max 0.326
_refine_diff_density_min -0.237
_refine_diff_density_rms 0.064
_refine_ls_abs_structure_details 'Flack H D (1983), Acta Cryst. A39, 876-881'
_refine_ls_abs_structure_Flack -0.01(2)
_refine_ls_extinction_coef 0.0144(8)
_refine_ls_extinction_expression Fc^*^=kFc[1+0.001xFc^2^\l^3^/sin(2\q)]^-1/4^
_refine_ls_extinction_method SHELXL
_refine_ls_goodness_of_fit_ref 1.006
_refine_ls_hydrogen_treatment none
_refine_ls_matrix_type full
_refine_ls_number_parameters 32
_refine_ls_number_reflns 428
_refine_ls_number_restraints 0
_refine_ls_restrained_S_all 1.006
_refine_ls_R_factor_all 0.0140
_refine_ls_R_factor_gt 0.0132
_refine_ls_shift/su_max 0.000
_refine_ls_shift/su_mean 0.000
_refine_ls_structure_factor_coef Fsqd
_refine_ls_weighting_details 'calc w=1/[\s^2^(Fo^2^)+(0.0131P)^2^+0.8500P] where P=(Fo^2^+2Fc^2^)/3'
_refine_ls_weighting_scheme calc
_refine_ls_wR_factor_gt 0.0311
_refine_ls_wR_factor_ref 0.0314
_reflns_number_gt 415
_reflns_number_total 428
_reflns_threshold_expression >2sigma(I)
_cod_data_source_file ic900620x_si_003_2.cif
_cod_data_source_block KBaBP2O8
_cod_depositor_comments
;
The following automatic conversions were performed:
'_exptl_absorpt_correction_type' value 'Multi-scan' changed to
'multi-scan' according to
'/home/saulius/struct/CIF-dictionaries/cif_core.dic' dictionary named
'cif_core.dic' version 2.4.1 from 2010-06-29.

Automatic conversion script
Id: cif_fix_enum 1527 2010-12-29 10:47:43Z saulius 
;
_cod_database_code 4302703

loop_
_symmetry_equiv_pos_as_xyz
'x, y, z'
'y, -x, -z'
'-x, -y, z'
'-y, x, -z'
'x, -y+1/2, -z+1/4'
'-x, y+1/2, -z+1/4'
'-y, -x+1/2, z+1/4'
'y, x+1/2, z+1/4'
'x+1/2, y+1/2, z+1/2'
'y+1/2, -x+1/2, -z+1/2'
'-x+1/2, -y+1/2, z+1/2'
'-y+1/2, x+1/2, -z+1/2'
'x+1/2, -y+1, -z+3/4'
'-x+1/2, y+1, -z+3/4'
'-y+1/2, -x+1, z+3/4'
'y+1/2, x+1, z+3/4'

loop_
_atom_site_label
_atom_site_type_symbol
_atom_site_fract_x
_atom_site_fract_y
_atom_site_fract_z
_atom_site_U_iso_or_equiv
_atom_site_adp_type
_atom_site_occupancy
_atom_site_symmetry_multiplicity
_atom_site_calc_flag
_atom_site_refinement_flags
_atom_site_disorder_assembly
_atom_site_disorder_group
K1 K 0.36538(4) 0.7500 0.1250 0.01776(13) Uani 0.50 2 d SP . .
Ba1 Ba 0.36538(4) 0.7500 0.1250 0.01776(13) Uani 0.50 2 d SP . .
B1 B 1.0000 1.0000 0.0000 0.0114(10) Uani 1 4 d S . .
P1 P 0.84906(11) 0.7500 0.1250 0.01408(19) Uani 1 2 d S . .
O1 O 0.7340(3) 0.6029(3) 0.07887(13) 0.0274(4) Uani 1 1 d . . .
O2 O 0.9951(3) 0.8303(3) 0.05442(14) 0.0248(4) Uani 1 1 d . . .

loop_
_atom_site_aniso_label
_atom_site_aniso_U_11
_atom_site_aniso_U_22
_atom_site_aniso_U_33
_atom_site_aniso_U_23
_atom_site_aniso_U_13
_atom_site_aniso_U_12
K1 0.01509(18) 0.01834(19) 0.01986(18) -0.00299(13) 0.000 0.000
Ba1 0.01509(18) 0.01834(19) 0.01986(18) -0.00299(13) 0.000 0.000
B1 0.0121(15) 0.0121(15) 0.010(2) 0.000 0.000 0.000
P1 0.0166(4) 0.0129(4) 0.0127(4) 0.0038(3) 0.000 0.000
O1 0.0280(10) 0.0225(9) 0.0318(10) -0.0033(7) -0.0095(10) -0.0026(9)
O2 0.0250(10) 0.0223(10) 0.0270(11) 0.0120(9) 0.0078(8) 0.0059(7)

loop_
_atom_type_symbol
_atom_type_description
_atom_type_scat_dispersion_real
_atom_type_scat_dispersion_imag
_atom_type_scat_source
O O 0.0106 0.0060 'International Tables Vol C Tables 4.2.6.8 and 6.1.1.4'
B B 0.0013 0.0007 'International Tables Vol C Tables 4.2.6.8 and 6.1.1.4'
P P 0.1023 0.0942 'International Tables Vol C Tables 4.2.6.8 and 6.1.1.4'
K K 0.2009 0.2494 'International Tables Vol C Tables 4.2.6.8 and 6.1.1.4'
Ba Ba -0.3244 2.2819 'International Tables Vol C Tables 4.2.6.8 and 6.1.1.4'

loop_
_geom_angle_atom_site_label_1
_geom_angle_atom_site_label_2
_geom_angle_atom_site_label_3
_geom_angle
_geom_angle_site_symmetry_1
_geom_angle_site_symmetry_3
_geom_angle_publ_flag
O1 K1 O1 149.49(9) 3_665 6_655 ?
O1 K1 O2 81.98(7) 3_665 1_455 ?
O1 K1 O2 69.95(6) 6_655 1_455 ?
O1 K1 O2 69.95(6) 3_665 5_465 ?
O1 K1 O2 81.98(7) 6_655 5_465 ?
O2 K1 O2 47.13(7) 1_455 5_465 ?
O1 K1 O1 107.38(6) 3_665 7_665 ?
O1 K1 O1 75.07(6) 6_655 7_665 ?
O2 K1 O1 114.16(6) 1_455 7_665 ?
O2 K1 O1 74.57(5) 5_465 7_665 ?
O1 K1 O1 75.07(6) 3_665 4_655 ?
O1 K1 O1 107.38(6) 6_655 4_655 ?
O2 K1 O1 74.57(5) 1_455 4_655 ?
O2 K1 O1 114.16(6) 5_465 4_655 ?
O1 K1 O1 171.04(7) 7_665 4_655 ?
O1 K1 O1 129.04(5) 3_665 5_565 ?
O1 K1 O1 81.16(7) 6_655 5_565 ?
O2 K1 O1 146.69(5) 1_455 5_565 ?
O2 K1 O1 145.42(6) 5_465 5_565 ?
O1 K1 O1 72.01(5) 7_665 5_565 ?
O1 K1 O1 99.64(5) 4_655 5_565 ?
O1 K1 O1 81.16(7) 3_665 . ?
O1 K1 O1 129.04(5) 6_655 . ?
O2 K1 O1 145.42(6) 1_455 . ?
O2 K1 O1 146.69(5) 5_465 . ?
O1 K1 O1 99.64(5) 7_665 . ?
O1 K1 O1 72.01(5) 4_655 . ?
O1 K1 O1 50.36(7) 5_565 . ?
O1 K1 O2 101.05(6) 3_665 4_655 ?
O1 K1 O2 65.88(5) 6_655 4_655 ?
O2 K1 O2 42.19(6) 1_455 4_655 ?
O2 K1 O2 89.14(4) 5_465 4_655 ?
O1 K1 O2 139.43(6) 7_665 4_655 ?
O1 K1 O2 45.95(6) 4_655 4_655 ?
O1 K1 O2 110.82(5) 5_565 4_655 ?
O1 K1 O2 113.01(5) . 4_655 ?
O1 K1 O2 65.88(5) 3_665 7_665 ?
O1 K1 O2 101.05(6) 6_655 7_665 ?
O2 K1 O2 89.14(4) 1_455 7_665 ?
O2 K1 O2 42.19(6) 5_465 7_665 ?
O1 K1 O2 45.95(6) 7_665 7_665 ?
O1 K1 O2 139.43(6) 4_655 7_665 ?
O1 K1 O2 113.01(5) 5_565 7_665 ?
O1 K1 O2 110.82(5) . 7_665 ?
O2 K1 O2 131.30(7) 4_655 7_665 ?
O1 K1 P1 105.25(5) 3_665 . ?
O1 K1 P1 105.25(5) 6_655 . ?
O2 K1 P1 156.43(4) 1_455 . ?
O2 K1 P1 156.43(4) 5_465 . ?
O1 K1 P1 85.52(4) 7_665 . ?
O1 K1 P1 85.52(4) 4_655 . ?
O1 K1 P1 25.18(4) 5_565 . ?
O1 K1 P1 25.18(4) . . ?
O2 K1 P1 114.35(3) 4_655 . ?
O2 K1 P1 114.35(3) 7_665 . ?
O1 K1 P1 74.75(5) 3_665 1_455 ?
O1 K1 P1 74.75(5) 6_655 1_455 ?
O2 K1 P1 23.57(4) 1_455 1_455 ?
O2 K1 P1 23.57(4) 5_465 1_455 ?
O1 K1 P1 94.48(4) 7_665 1_455 ?
O1 K1 P1 94.48(4) 4_655 1_455 ?
O1 K1 P1 154.82(4) 5_565 1_455 ?
O1 K1 P1 154.82(4) . 1_455 ?
O2 K1 P1 65.65(3) 4_655 1_455 ?
O2 K1 P1 65.65(3) 7_665 1_455 ?
P1 K1 P1 180.0 . 1_455 ?
O2 B1 O2 106.76(8) 3_775 2_575 ?
O2 B1 O2 106.76(8) 3_775 4_755 ?
O2 B1 O2 115.03(17) 2_575 4_755 ?
O2 B1 O2 115.03(17) 3_775 . ?
O2 B1 O2 106.76(8) 2_575 . ?
O2 B1 O2 106.76(8) 4_755 . ?
O1 P1 O1 112.86(18) . 5_565 ?
O1 P1 O2 113.16(10) . 5_565 ?
O1 P1 O2 110.38(12) 5_565 5_565 ?
O1 P1 O2 110.38(12) . . ?
O1 P1 O2 113.16(10) 5_565 . ?
O2 P1 O2 95.78(15) 5_565 . ?
O1 P1 K1 56.43(9) . . ?
O1 P1 K1 56.43(9) 5_565 . ?
O2 P1 K1 132.11(8) 5_565 . ?
O2 P1 K1 132.11(8) . . ?
O1 P1 K1 123.57(9) . 1_655 ?
O1 P1 K1 123.57(9) 5_565 1_655 ?
O2 P1 K1 47.89(8) 5_565 1_655 ?
O2 P1 K1 47.89(8) . 1_655 ?
K1 P1 K1 180.0 . 1_655 ?
O1 P1 Ba1 123.57(9) . 1_655 ?
O1 P1 Ba1 123.57(9) 5_565 1_655 ?
O2 P1 Ba1 47.89(8) 5_565 1_655 ?
O2 P1 Ba1 47.89(8) . 1_655 ?
K1 P1 Ba1 180.0 . 1_655 ?
K1 P1 Ba1 0.0 1_655 1_655 ?
O1 P1 K1 46.86(8) . 2_565 ?
O1 P1 K1 118.21(8) 5_565 2_565 ?
O2 P1 K1 131.40(8) 5_565 2_565 ?
O2 P1 K1 66.08(8) . 2_565 ?
K1 P1 K1 79.001(13) . 2_565 ?
K1 P1 K1 100.999(13) 1_655 2_565 ?
Ba1 P1 K1 100.999(13) 1_655 2_565 ?
O1 P1 Ba1 46.86(8) . 2_565 ?
O1 P1 Ba1 118.21(8) 5_565 2_565 ?
O2 P1 Ba1 131.40(8) 5_565 2_565 ?
O2 P1 Ba1 66.08(8) . 2_565 ?
K1 P1 Ba1 79.001(13) . 2_565 ?
K1 P1 Ba1 100.999(13) 1_655 2_565 ?
Ba1 P1 Ba1 100.999(13) 1_655 2_565 ?
K1 P1 Ba1 0.000(9) 2_565 2_565 ?
O1 P1 K1 118.21(8) . 12_655 ?
O1 P1 K1 46.86(8) 5_565 12_655 ?
O2 P1 K1 66.08(8) 5_565 12_655 ?
O2 P1 K1 131.40(8) . 12_655 ?
K1 P1 K1 79.001(13) . 12_655 ?
K1 P1 K1 100.999(13) 1_655 12_655 ?
Ba1 P1 K1 100.999(13) 1_655 12_655 ?
K1 P1 K1 158.00(3) 2_565 12_655 ?
Ba1 P1 K1 158.00(3) 2_565 12_655 ?
O1 P1 Ba1 118.21(8) . 12_655 ?
O1 P1 Ba1 46.86(8) 5_565 12_655 ?
O2 P1 Ba1 66.08(8) 5_565 12_655 ?
O2 P1 Ba1 131.40(8) . 12_655 ?
K1 P1 Ba1 79.001(13) . 12_655 ?
K1 P1 Ba1 100.999(13) 1_655 12_655 ?
Ba1 P1 Ba1 100.999(13) 1_655 12_655 ?
K1 P1 Ba1 158.00(3) 2_565 12_655 ?
Ba1 P1 Ba1 158.00(3) 2_565 12_655 ?
K1 P1 Ba1 0.000(9) 12_655 12_655 ?
P1 O1 Ba1 134.37(10) . 3_665 ?
P1 O1 K1 134.37(10) . 3_665 ?
Ba1 O1 K1 0.000(12) 3_665 3_665 ?
P1 O1 Ba1 111.20(10) . 2_565 ?
Ba1 O1 Ba1 108.95(6) 3_665 2_565 ?
K1 O1 Ba1 108.95(6) 3_665 2_565 ?
P1 O1 K1 111.20(10) . 2_565 ?
Ba1 O1 K1 108.95(6) 3_665 2_565 ?
K1 O1 K1 108.95(6) 3_665 2_565 ?
Ba1 O1 K1 0.000(11) 2_565 2_565 ?
P1 O1 K1 98.39(9) . . ?
Ba1 O1 K1 92.56(7) 3_665 . ?
K1 O1 K1 92.56(7) 3_665 . ?
Ba1 O1 K1 103.37(6) 2_565 . ?
K1 O1 K1 103.37(6) 2_565 . ?
B1 O2 P1 132.31(14) . . ?
B1 O2 Ba1 109.36(10) . 1_655 ?
P1 O2 Ba1 108.54(9) . 1_655 ?
B1 O2 K1 109.36(10) . 1_655 ?
P1 O2 K1 108.54(9) . 1_655 ?
Ba1 O2 K1 0.0 1_655 1_655 ?
B1 O2 K1 87.55(9) . 2_565 ?
P1 O2 K1 89.13(9) . 2_565 ?
Ba1 O2 K1 130.66(7) 1_655 2_565 ?
K1 O2 K1 130.66(7) 1_655 2_565 ?

loop_
_geom_bond_atom_site_label_1
_geom_bond_atom_site_label_2
_geom_bond_distance
_geom_bond_site_symmetry_2
_geom_bond_publ_flag
K1 O1 2.721(2) 3_665 ?
K1 O1 2.721(2) 6_655 ?
K1 O2 2.910(2) 1_455 ?
K1 O2 2.910(2) 5_465 ?
K1 O1 2.927(2) 7_665 ?
K1 O1 2.927(2) 4_655 ?
K1 O1 2.934(2) 5_565 ?
K1 O1 2.934(2) . ?
K1 O2 3.418(2) 4_655 ?
K1 O2 3.418(2) 7_665 ?
K1 P1 3.4834(14) . ?
K1 P1 3.7185(14) 1_455 ?
B1 O2 1.4492(19) 3_775 ?
B1 O2 1.4492(19) 2_575 ?
B1 O2 1.4492(19) 4_755 ?
B1 O2 1.4492(19) . ?
P1 O1 1.498(2) . ?
P1 O1 1.498(2) 5_565 ?
P1 O2 1.568(2) 5_565 ?
P1 O2 1.568(2) . ?
P1 K1 3.7185(14) 1_655 ?
P1 Ba1 3.7185(14) 1_655 ?
P1 K1 3.7391(15) 2_565 ?
P1 Ba1 3.7391(15) 2_565 ?
P1 K1 3.7391(15) 12_655 ?
P1 Ba1 3.7391(15) 12_655 ?
O1 Ba1 2.721(2) 3_665 ?
O1 K1 2.721(2) 3_665 ?
O1 Ba1 2.927(2) 2_565 ?
O1 K1 2.927(2) 2_565 ?
O2 Ba1 2.910(2) 1_655 ?
O2 K1 2.910(2) 1_655 ?
O2 K1 3.418(2) 2_565 ?
